data_1502589
loop_
_publ_author_name
'Black, Hayden T.'
'Liu, Shubin'
'Ashby, Valerie Sheares'

_publ_section_title
;
 Synthesis, crystal structures, and electronic properties of nonlinear
 fused thienoacene semiconductors.
;
_journal_issue 24
_journal_name_full 'Organic letters'
_journal_page_first 6492
_journal_page_last 6495
_journal_paper_doi 10.1021/ol202662s
_journal_volume 13
_journal_year 2011
_chemical_formula_moiety 'C22 H12 S2'
_chemical_formula_sum 'C22 H12 S2'
_chemical_formula_weight 340.44
_chemical_name_systematic
;
 ? 
;
_space_group_crystal_system monoclinic
_space_group_IT_number 15
_space_group_name_Hall '-C 2yc'
_space_group_name_H-M_alt 'C 1 2/c 1'
_symmetry_space_group_name_Hall '-C 2yc'
_symmetry_space_group_name_H-M 'C 1 2/c 1'
_atom_sites_solution_hydrogens geom
_atom_sites_solution_primary direct
_atom_sites_solution_secondary difmap
_audit_creation_date 2011-06-02
_audit_creation_method
;
  Olex2 1.1-beta
  (compiled Feb 15 2011 20:38:53, GUI svn.r3494)
;
_cell_angle_alpha 90.00
_cell_angle_beta 108.880(8)
_cell_angle_gamma 90.00
_cell_formula_units_Z 8
_cell_length_a 38.108(4)
_cell_length_b 3.8376(5)
_cell_length_c 21.281(2)
_cell_measurement_reflns_used 852
_cell_measurement_temperature 100.15
_cell_measurement_theta_max 65.19
_cell_measurement_theta_min 7.26
_cell_volume 2944.8(6)
_computing_data_reduction 'SAINT v7.68A (Bruker, 2009)'
_computing_molecular_graphics
;
O. V. Dolomanov, L. J. Bourhis, R. J. Gildea, J. A. K. Howard and H. Puschmann,
OLEX2: a complete structure solution, refinement and analysis program.
J. Appl. Cryst. (2009). 42, 339-341.
;
_computing_publication_material
;
O. V. Dolomanov, L. J. Bourhis, R. J. Gildea, J. A. K. Howard and H. Puschmann,
OLEX2: a complete structure solution, refinement and analysis program.
J. Appl. Cryst. (2009). 42, 339-341.
;
_computing_structure_refinement 'SHELXL-97 (Sheldrick, 2008)'
_computing_structure_solution 'smtbx-flip (Bourhis, 2008)'
_diffrn_ambient_temperature 100.15
_diffrn_detector_area_resol_mean 8
_diffrn_measured_fraction_theta_full 0.967
_diffrn_measured_fraction_theta_max 0.967
_diffrn_measurement_device_type 'Bruker APEX-II CCD'
_diffrn_measurement_method '\f and \w scans'
_diffrn_radiation_monochromator graphite
_diffrn_radiation_type CuK\a
_diffrn_radiation_wavelength 1.54184
_diffrn_reflns_av_R_equivalents 0.1272
_diffrn_reflns_av_unetI/netI 0.1369
_diffrn_reflns_limit_h_max 44
_diffrn_reflns_limit_h_min -44
_diffrn_reflns_limit_k_max 3
_diffrn_reflns_limit_k_min -4
_diffrn_reflns_limit_l_max 24
_diffrn_reflns_limit_l_min -24
_diffrn_reflns_number 7146
_diffrn_reflns_theta_full 66.23
_diffrn_reflns_theta_max 66.23
_diffrn_reflns_theta_min 7.26
_diffrn_source 'sealed tube'
_diffrn_standards_number 0
_exptl_absorpt_coefficient_mu 3.240
_exptl_absorpt_correction_T_max 0.9582
_exptl_absorpt_correction_T_min 0.5451
_exptl_absorpt_correction_type numerical
_exptl_absorpt_process_details
;
 SADABS-2008/1 (Bruker,2008) was used for absorption correction.
 R(int) was 0.1012 before and 0.0767 after correction.
 The Ratio of minimum to maximum transmission is 0.568879148403.
 The \l/2 correction factor is 0.0015
;
_exptl_crystal_colour 'clear ? colourless'
_exptl_crystal_colour_lustre clear
_exptl_crystal_colour_primary colourless
_exptl_crystal_density_diffrn 1.536
_exptl_crystal_density_method 'not measured'
_exptl_crystal_description Needle
_exptl_crystal_F_000 1408
_exptl_crystal_size_max 0.395
_exptl_crystal_size_mid 0.032
_exptl_crystal_size_min 0.030
_refine_diff_density_max 0.380
_refine_diff_density_min -0.463
_refine_diff_density_rms 0.089
_refine_ls_extinction_method none
_refine_ls_goodness_of_fit_ref 1.006
_refine_ls_hydrogen_treatment constr
_refine_ls_matrix_type full
_refine_ls_number_parameters 217
_refine_ls_number_reflns 2512
_refine_ls_number_restraints 0
_refine_ls_restrained_S_all 1.006
_refine_ls_R_factor_all 0.1073
_refine_ls_R_factor_gt 0.0635
_refine_ls_shift/su_max 0.000
_refine_ls_shift/su_mean 0.000
_refine_ls_structure_factor_coef Fsqd
_refine_ls_weighting_details 'calc w=1/[\s^2^(Fo^2^)+(0.0408P)^2^+0.0000P] where P=(Fo^2^+2Fc^2^)/3'
_refine_ls_weighting_scheme calc
_refine_ls_wR_factor_gt 0.1331
_refine_ls_wR_factor_ref 0.1527
_reflns_number_gt 1632
_reflns_number_total 2512
_reflns_threshold_expression >2sigma(I)
_cod_data_source_file ol202662s_si_001.cif
_cod_data_source_block x1105027
_cod_database_code 1502589

loop_
_space_group_symop_id
_space_group_symop_operation_xyz
1 'x, y, z'
2 '-x, y, -z+1/2'
3 'x+1/2, y+1/2, z'
4 '-x+1/2, y+1/2, -z+1/2'
5 '-x, -y, -z'
6 'x, -y, z-1/2'
7 '-x+1/2, -y+1/2, -z'
8 'x+1/2, -y+1/2, z-1/2'

loop_
_atom_site_label
_atom_site_type_symbol
_atom_site_fract_x
_atom_site_fract_y
_atom_site_fract_z
_atom_site_U_iso_or_equiv
_atom_site_adp_type
_atom_site_occupancy
_atom_site_symmetry_multiplicity
_atom_site_calc_flag
_atom_site_refinement_flags
S1 S 0.29224(3) 0.3020(3) 0.27550(6) 0.0247(3) Uani 1 1 d .
S2 S 0.33904(3) 0.4635(3) 0.17164(5) 0.0250(3) Uani 1 1 d .
C1 C 0.33914(12) 0.2079(13) 0.2937(2) 0.0232(11) Uani 1 1 d .
C2 C 0.29353(13) 0.1546(13) 0.3534(2) 0.0243(11) Uani 1 1 d .
C3 C 0.26356(13) 0.1555(13) 0.3765(2) 0.0246(11) Uani 1 1 d .
H3 H 0.2402 0.2429 0.3496 0.030 Uiso 1 1 calc R
C4 C 0.26785(13) 0.0293(14) 0.4387(2) 0.0291(12) Uani 1 1 d .
H4 H 0.2475 0.0300 0.4552 0.035 Uiso 1 1 calc R
C5 C 0.30235(13) -0.1012(14) 0.4780(2) 0.0284(12) Uani 1 1 d .
H5 H 0.3051 -0.1907 0.5210 0.034 Uiso 1 1 calc R
C6 C 0.33224(14) -0.1010(13) 0.4551(2) 0.0279(11) Uani 1 1 d .
H6 H 0.3554 -0.1881 0.4828 0.033 Uiso 1 1 calc R
C7 C 0.32921(13) 0.0251(13) 0.3917(2) 0.0251(11) Uani 1 1 d .
C8 C 0.35576(13) 0.0656(13) 0.3555(2) 0.0241(11) Uani 1 1 d .
C9 C 0.39503(12) -0.0137(13) 0.3752(2) 0.0233(11) Uani 1 1 d .
C10 C 0.41445(13) -0.1684(14) 0.4372(2) 0.0260(11) Uani 1 1 d .
H10 H 0.4012 -0.2281 0.4665 0.031 Uiso 1 1 calc R
C11 C 0.45183(13) -0.2347(14) 0.4562(2) 0.0287(12) Uani 1 1 d .
H11 H 0.4641 -0.3352 0.4984 0.034 Uiso 1 1 calc R
C12 C 0.47159(13) -0.1549(14) 0.4137(2) 0.0269(11) Uani 1 1 d .
H12 H 0.4975 -0.1967 0.4271 0.032 Uiso 1 1 calc R
C13 C 0.45372(12) -0.0156(13) 0.3523(2) 0.0256(11) Uani 1 1 d .
H13 H 0.4675 0.0270 0.3231 0.031 Uiso 1 1 calc R
C14 C 0.41549(13) 0.0671(13) 0.3308(2) 0.0236(11) Uani 1 1 d .
C15 C 0.39692(12) 0.2259(12) 0.2669(2) 0.0217(10) Uani 1 1 d .
C16 C 0.41089(12) 0.3435(14) 0.2147(2) 0.0244(11) Uani 1 1 d .
C17 C 0.44694(13) 0.3586(15) 0.2097(2) 0.0299(12) Uani 1 1 d .
H17 H 0.4674 0.2756 0.2454 0.036 Uiso 1 1 calc R
C18 C 0.45294(14) 0.4921(15) 0.1537(2) 0.0321(12) Uani 1 1 d .
H18 H 0.4774 0.4973 0.1515 0.039 Uiso 1 1 calc R
C19 C 0.42377(14) 0.6191(14) 0.1007(2) 0.0298(12) Uani 1 1 d .
H19 H 0.4283 0.7088 0.0624 0.036 Uiso 1 1 calc R
C20 C 0.38812(13) 0.6140(14) 0.1039(2) 0.0283(11) Uani 1 1 d .
H20 H 0.3680 0.7003 0.0680 0.034 Uiso 1 1 calc R
C21 C 0.38209(12) 0.4817(13) 0.1601(2) 0.0242(11) Uani 1 1 d .
C22 C 0.35913(12) 0.2836(13) 0.2504(2) 0.0219(10) Uani 1 1 d .

loop_
_atom_site_aniso_label
_atom_site_aniso_U_11
_atom_site_aniso_U_22
_atom_site_aniso_U_33
_atom_site_aniso_U_23
_atom_site_aniso_U_13
_atom_site_aniso_U_12
S1 0.0211(6) 0.0270(7) 0.0255(6) 0.0012(5) 0.0071(5) 0.0001(5)
S2 0.0237(6) 0.0269(8) 0.0225(6) 0.0028(5) 0.0047(5) 0.0018(5)
C1 0.025(2) 0.019(3) 0.026(3) -0.007(2) 0.007(2) 0.000(2)
C2 0.030(3) 0.022(3) 0.020(2) -0.006(2) 0.008(2) -0.004(2)
C3 0.023(2) 0.024(3) 0.026(2) -0.004(2) 0.006(2) -0.002(2)
C4 0.026(2) 0.033(3) 0.032(3) -0.010(2) 0.015(2) -0.008(2)
C5 0.030(3) 0.035(3) 0.019(2) 0.000(2) 0.006(2) -0.004(2)
C6 0.030(3) 0.025(3) 0.026(3) -0.003(2) 0.007(2) -0.003(2)
C7 0.027(2) 0.023(3) 0.024(2) -0.003(2) 0.007(2) -0.002(2)
C8 0.026(2) 0.023(3) 0.023(2) -0.005(2) 0.006(2) -0.001(2)
C9 0.024(2) 0.019(3) 0.025(2) -0.001(2) 0.005(2) -0.0004(19)
C10 0.028(3) 0.024(3) 0.025(2) 0.001(2) 0.007(2) 0.001(2)
C11 0.032(3) 0.028(3) 0.022(3) 0.005(2) 0.003(2) 0.005(2)
C12 0.024(2) 0.026(3) 0.028(3) -0.001(2) 0.005(2) 0.003(2)
C13 0.021(2) 0.025(3) 0.030(3) 0.002(2) 0.008(2) 0.002(2)
C14 0.027(2) 0.019(3) 0.024(2) -0.003(2) 0.007(2) 0.002(2)
C15 0.024(2) 0.017(3) 0.023(2) -0.0053(19) 0.005(2) -0.0030(19)
C16 0.025(2) 0.024(3) 0.021(2) -0.003(2) 0.002(2) -0.001(2)
C17 0.023(2) 0.035(3) 0.030(3) 0.007(2) 0.006(2) 0.005(2)
C18 0.027(3) 0.039(4) 0.032(3) 0.004(2) 0.012(2) 0.001(2)
C19 0.040(3) 0.026(3) 0.026(3) 0.001(2) 0.015(2) 0.004(2)
C20 0.031(3) 0.024(3) 0.027(3) 0.000(2) 0.006(2) 0.000(2)
C21 0.026(2) 0.022(3) 0.024(2) -0.003(2) 0.008(2) -0.003(2)
C22 0.027(2) 0.017(3) 0.020(2) -0.0005(19) 0.006(2) -0.003(2)

loop_
_atom_type_symbol
_atom_type_description
_atom_type_scat_dispersion_real
_atom_type_scat_dispersion_imag
_atom_type_scat_source
C C 0.0181 0.0091 'International Tables Vol C Tables 4.2.6.8 and 6.1.1.4'
H H 0.0000 0.0000 'International Tables Vol C Tables 4.2.6.8 and 6.1.1.4'
S S 0.3331 0.5567 'International Tables Vol C Tables 4.2.6.8 and 6.1.1.4'

loop_
_geom_angle_atom_site_label_1
_geom_angle_atom_site_label_2
_geom_angle_atom_site_label_3
_geom_angle
C2 S1 C1 90.6(2)
C21 S2 C22 90.6(2)
C8 C1 S1 114.7(3)
C8 C1 C22 122.1(4)
C22 C1 S1 123.2(4)
C3 C2 S1 124.6(4)
C3 C2 C7 122.7(4)
C7 C2 S1 112.7(3)
C2 C3 H3 120.3
C4 C3 C2 119.3(4)
C4 C3 H3 120.3
C3 C4 H4 120.0
C3 C4 C5 120.0(4)
C5 C4 H4 120.0
C4 C5 H5 119.6
C6 C5 C4 120.7(4)
C6 C5 H5 119.6
C5 C6 H6 119.3
C5 C6 C7 121.4(5)
C7 C6 H6 119.3
C2 C7 C8 110.8(4)
C6 C7 C2 115.8(4)
C6 C7 C8 133.3(4)
C1 C8 C7 111.2(4)
C1 C8 C9 118.2(4)
C9 C8 C7 130.6(4)
C10 C9 C8 122.4(4)
C10 C9 C14 118.1(4)
C14 C9 C8 119.6(4)
C9 C10 H10 119.0
C11 C10 C9 122.1(4)
C11 C10 H10 119.0
C10 C11 H11 120.0
C10 C11 C12 119.9(4)
C12 C11 H11 120.0
C11 C12 H12 120.0
C13 C12 C11 120.0(4)
C13 C12 H12 120.0
C12 C13 H13 118.7
C12 C13 C14 122.5(4)
C14 C13 H13 118.7
C9 C14 C15 120.2(4)
C13 C14 C9 117.3(4)
C13 C14 C15 122.5(4)
C14 C15 C16 131.4(4)
C22 C15 C14 117.2(4)
C22 C15 C16 111.4(4)
C17 C16 C15 132.6(4)
C17 C16 C21 115.9(4)
C21 C16 C15 111.4(4)
C16 C17 H17 119.5
C18 C17 C16 121.1(4)
C18 C17 H17 119.5
C17 C18 H18 119.4
C17 C18 C19 121.2(5)
C19 C18 H18 119.4
C18 C19 H19 120.2
C20 C19 C18 119.6(5)
C20 C19 H19 120.2
C19 C20 H20 120.4
C19 C20 C21 119.3(4)
C21 C20 H20 120.4
C16 C21 S2 112.7(3)
C20 C21 S2 124.4(4)
C20 C21 C16 123.0(4)
C1 C22 S2 123.4(4)
C15 C22 S2 113.9(3)
C15 C22 C1 122.7(4)

loop_
_geom_bond_atom_site_label_1
_geom_bond_atom_site_label_2
_geom_bond_distance
S1 C1 1.740(5)
S1 C2 1.736(5)
S2 C21 1.737(5)
S2 C22 1.744(5)
C1 C8 1.375(7)
C1 C22 1.403(7)
C2 C3 1.383(6)
C2 C7 1.429(7)
C3 H3 0.9500
C3 C4 1.367(7)
C4 H4 0.9500
C4 C5 1.403(7)
C5 H5 0.9500
C5 C6 1.377(7)
C6 H6 0.9500
C6 C7 1.403(7)
C7 C8 1.464(7)
C8 C9 1.449(7)
C9 C10 1.418(7)
C9 C14 1.440(7)
C10 H10 0.9500
C10 C11 1.373(7)
C11 H11 0.9500
C11 C12 1.384(7)
C12 H12 0.9500
C12 C13 1.372(7)
C13 H13 0.9500
C13 C14 1.415(6)
C14 C15 1.449(7)
C15 C16 1.451(7)
C15 C22 1.385(6)
C16 C17 1.413(7)
C16 C21 1.418(7)
C17 H17 0.9500
C17 C18 1.382(7)
C18 H18 0.9500
C18 C19 1.391(7)
C19 H19 0.9500
C19 C20 1.383(7)
C20 H20 0.9500
C20 C21 1.385(7)

loop_
_geom_torsion_atom_site_label_1
_geom_torsion_atom_site_label_2
_geom_torsion_atom_site_label_3
_geom_torsion_atom_site_label_4
_geom_torsion
S1 C1 C8 C7 0.4(6)
S1 C1 C8 C9 -178.7(4)
S1 C1 C22 S2 -2.9(6)
S1 C1 C22 C15 176.2(4)
S1 C2 C3 C4 179.4(4)
S1 C2 C7 C6 -179.6(4)
S1 C2 C7 C8 2.4(5)
C1 S1 C2 C3 178.9(5)
C1 S1 C2 C7 -1.9(4)
C1 C8 C9 C10 -178.5(5)
C1 C8 C9 C14 1.8(7)
C2 S1 C1 C8 0.9(4)
C2 S1 C1 C22 -176.5(4)
C2 C3 C4 C5 -0.4(8)
C2 C7 C8 C1 -1.7(6)
C2 C7 C8 C9 177.2(5)
C3 C2 C7 C6 -0.4(7)
C3 C2 C7 C8 -178.4(5)
C3 C4 C5 C6 0.6(8)
C4 C5 C6 C7 -0.8(8)
C5 C6 C7 C2 0.6(7)
C5 C6 C7 C8 178.1(5)
C6 C7 C8 C1 -179.3(5)
C6 C7 C8 C9 -0.4(10)
C7 C2 C3 C4 0.3(7)
C7 C8 C9 C10 2.7(8)
C7 C8 C9 C14 -177.1(5)
C8 C1 C22 S2 179.9(4)
C8 C1 C22 C15 -1.0(8)
C8 C9 C10 C11 -178.3(5)
C8 C9 C14 C13 -180.0(5)
C8 C9 C14 C15 -0.1(7)
C9 C10 C11 C12 -1.0(8)
C9 C14 C15 C16 177.5(5)
C9 C14 C15 C22 -2.0(7)
C10 C9 C14 C13 0.2(7)
C10 C9 C14 C15 -179.9(4)
C10 C11 C12 C13 -1.2(8)
C11 C12 C13 C14 3.0(8)
C12 C13 C14 C9 -2.4(7)
C12 C13 C14 C15 177.7(5)
C13 C14 C15 C16 -2.7(8)
C13 C14 C15 C22 177.8(5)
C14 C9 C10 C11 1.4(7)
C14 C15 C16 C17 -3.5(9)
C14 C15 C16 C21 179.6(5)
C14 C15 C22 S2 -178.2(3)
C14 C15 C22 C1 2.6(7)
C15 C16 C17 C18 -178.6(6)
C15 C16 C21 S2 -0.7(5)
C15 C16 C21 C20 179.6(5)
C16 C15 C22 S2 2.2(5)
C16 C15 C22 C1 -177.0(5)
C16 C17 C18 C19 0.6(9)
C17 C16 C21 S2 -178.3(4)
C17 C16 C21 C20 2.0(7)
C17 C18 C19 C20 0.4(8)
C18 C19 C20 C21 -0.1(8)
C19 C20 C21 S2 179.2(4)
C19 C20 C21 C16 -1.2(8)
C21 S2 C22 C1 176.9(4)
C21 S2 C22 C15 -2.2(4)
C21 C16 C17 C18 -1.7(8)
C22 S2 C21 C16 1.7(4)
C22 S2 C21 C20 -178.7(5)
C22 C1 C8 C7 177.8(4)
C22 C1 C8 C9 -1.3(7)
C22 C15 C16 C17 176.1(5)
C22 C15 C16 C21 -0.9(6)
